data_4337876
loop_
_publ_author_name
'Yamashina, Yukari'
'Kataoka, Yasutaka'
'Ura, Yasuyuki'

_publ_section_title
;
 Tiara-like Octanuclear Palladium(II) and Platinum(II) Thiolates and Their
 Inclusion Complexes with Dihalo- or Iodoalkanes.
;
_journal_issue 7
_journal_name_full 'Inorganic chemistry'
_journal_page_first 3558
_journal_paper_doi 10.1021/ic403050c
_journal_volume 53
_journal_year 2014
_chemical_formula_moiety 'C48 H80 O32 Pt8 S16, C H2 Br2, C H2 Br2'
_chemical_formula_sum 'C50 H84 Br4 O32 Pt8 S16'
_chemical_formula_weight 3590.49
_chemical_name_systematic
;
 ?
;
_space_group_crystal_system triclinic
_space_group_IT_number 2
_space_group_name_Hall '-P 1'
_space_group_name_H-M_alt 'P -1'
_symmetry_space_group_name_Hall '-P 1'
_symmetry_space_group_name_H-M 'P -1'
_atom_sites_solution_hydrogens geom
_atom_sites_solution_primary direct
_atom_sites_solution_secondary difmap
_audit_creation_method SHELXL-2013
_cell_angle_alpha 103.088(5)
_cell_angle_beta 97.974(5)
_cell_angle_gamma 102.537(5)
_cell_formula_units_Z 2
_cell_length_a 15.009(5)
_cell_length_b 15.279(5)
_cell_length_c 21.271(5)
_cell_measurement_reflns_used 57813
_cell_measurement_temperature 123(2)
_cell_measurement_theta_max 27.500
_cell_measurement_theta_min 1.566
_cell_volume 4546(2)
_computing_cell_refinement 'CrystalClear (Rigaku Inc., 2008)'
_computing_data_collection 'CrystalClear (Rigaku Inc., 2008)'
_computing_data_reduction 'CrystalClear (Rigaku Inc., 2008)'
_computing_molecular_graphics 'ChemBio3D Ultra 11.0.1'
_computing_publication_material 'ChemBio3D Ultra 11.0.1'
_computing_structure_refinement 'SHELXL-2013 (Sheldrick, 2013)'
_computing_structure_solution SIR-97
_diffrn_ambient_temperature 123(2)
_diffrn_measured_fraction_theta_full 0.994
_diffrn_measured_fraction_theta_max 0.987
_diffrn_measurement_device_type 'Rigaku Saturn724+ (4x4 bin mode)'
_diffrn_measurement_method 'phi and omega scans'
_diffrn_radiation_type MoK\a
_diffrn_radiation_wavelength 0.71069
_diffrn_reflns_av_R_equivalents 0.0520
_diffrn_reflns_av_unetI/netI 0.0519
_diffrn_reflns_Laue_measured_fraction_full 0.994
_diffrn_reflns_Laue_measured_fraction_max 0.987
_diffrn_reflns_limit_h_max 19
_diffrn_reflns_limit_h_min -19
_diffrn_reflns_limit_k_max 19
_diffrn_reflns_limit_k_min -19
_diffrn_reflns_limit_l_max 27
_diffrn_reflns_limit_l_min -27
_diffrn_reflns_number 57813
_diffrn_reflns_point_group_measured_fraction_full 0.994
_diffrn_reflns_point_group_measured_fraction_max 0.987
_diffrn_reflns_theta_full 25.240
_diffrn_reflns_theta_max 27.500
_diffrn_reflns_theta_min 1.566
_diffrn_source 'Rotating Anode'
_exptl_absorpt_coefficient_mu 14.454
_exptl_absorpt_correction_T_max 0.550
_exptl_absorpt_correction_T_min 0.550
_exptl_absorpt_correction_type multi-scan
_exptl_absorpt_process_details 'REQAB (Rigaku, 1998)'
_exptl_crystal_colour yellow
_exptl_crystal_density_diffrn 2.623
_exptl_crystal_density_method 'not measured'
_exptl_crystal_description cube
_exptl_crystal_F_000 3320
_exptl_crystal_size_max 0.05
_exptl_crystal_size_mid 0.05
_exptl_crystal_size_min 0.05
_refine_diff_density_max 6.086
_refine_diff_density_min -2.080
_refine_diff_density_rms 0.284
_refine_ls_extinction_method none
_refine_ls_goodness_of_fit_ref 1.075
_refine_ls_hydrogen_treatment constr
_refine_ls_matrix_type full
_refine_ls_number_parameters 963
_refine_ls_number_reflns 20635
_refine_ls_number_restraints 870
_refine_ls_restrained_S_all 1.058
_refine_ls_R_factor_all 0.0954
_refine_ls_R_factor_gt 0.0725
_refine_ls_shift/su_max 0.001
_refine_ls_shift/su_mean 0.000
_refine_ls_structure_factor_coef Fsqd
_refine_ls_weighting_details 'w=1/[\s^2^(Fo^2^)+(0.1305P)^2^+5.5715P] where P=(Fo^2^+2Fc^2^)/3'
_refine_ls_weighting_scheme calc
_refine_ls_wR_factor_gt 0.2031
_refine_ls_wR_factor_ref 0.2337
_reflns_Friedel_coverage 0.000
_reflns_number_gt 14234
_reflns_number_total 20635
_reflns_threshold_expression 'I > 2\s(I)'
_cod_data_source_file ic403050c_si_002.cif
_cod_data_source_block complex7-CH2Br2
_cod_depositor_comments
;
The following automatic conversions were performed:

'_exptl_absorpt_correction_type' value 'Multi-scan' changed to
'multi-scan' according to
/usr/data/users/saulius/automatic-downloads/rss-feeds/ACS/lib/dictionaries/cif_core.dic
dictionary named 'cif_core.dic' version 2.4.2 from 2011-04-26.

Automatic conversion script
Id: cif_fix_values 2281 2013-09-26 08:29:07Z andrius 

 Adding full bibliography for 4337867--4337876.cif.
;
_cod_database_code 4337876
_shelx_space_group_comment
;
The symmetry employed for this shelxl refinement is uniquely defined
by the following loop, which should always be used as a source of
symmetry information in preference to the above space-group names.
They are only intended as comments.
;
_shelxl_version_number 2013-4

loop_
_space_group_symop_operation_xyz
'x, y, z'
'-x, -y, -z'

loop_
_atom_site_label
_atom_site_type_symbol
_atom_site_fract_x
_atom_site_fract_y
_atom_site_fract_z
_atom_site_U_iso_or_equiv
_atom_site_adp_type
_atom_site_occupancy
_atom_site_site_symmetry_order
_atom_site_calc_flag
_atom_site_refinement_flags_posn
_atom_site_refinement_flags_adp
_atom_site_refinement_flags_occupancy
_atom_site_disorder_assembly
_atom_site_disorder_group
Pt1 Pt 0.61613(4) 0.63431(4) 0.33568(2) 0.05921(15) Uani 1 1 d . . . . .
Pt2 Pt 0.42081(4) 0.49617(4) 0.34677(3) 0.06474(16) Uani 1 1 d . . . . .
Pt3 Pt 0.19527(4) 0.47018(4) 0.29931(3) 0.06451(16) Uani 1 1 d . . . . .
Pt4 Pt 0.06931(3) 0.57705(4) 0.21869(2) 0.05710(15) Uani 1 1 d . . . . .
Pt5 Pt 0.11054(3) 0.75158(3) 0.14900(2) 0.05609(15) Uani 1 1 d . . . . .
Pt6 Pt 0.30275(4) 0.88269(3) 0.13324(3) 0.05748(15) Uani 1 1 d . . . . .
Pt7 Pt 0.52696(4) 0.89672(3) 0.17976(2) 0.05563(15) Uani 1 1 d . . . . .
Pt8 Pt 0.66134(4) 0.80197(4) 0.26375(2) 0.05606(15) Uani 1 1 d . . . . .
S1 S 0.5437(3) 0.6069(3) 0.42094(16) 0.0676(9) Uani 1 1 d . . . . .
S2 S 0.5379(3) 0.4798(3) 0.28771(17) 0.0638(8) Uani 1 1 d . . . . .
S3 S 0.3015(3) 0.5286(3) 0.39863(18) 0.0771(11) Uani 1 1 d . . . . .
S4 S 0.2977(3) 0.3798(3) 0.27688(19) 0.0712(9) Uani 1 1 d . . . . .
S5 S 0.0874(3) 0.5542(3) 0.32310(17) 0.0736(10) Uani 1 1 d . . . . .
S6 S 0.1074(2) 0.4353(2) 0.19355(16) 0.0625(8) Uani 1 1 d . . . . .
S7 S 0.0623(2) 0.7313(3) 0.24490(17) 0.0636(8) Uani 1 1 d . . . . .
S8 S 0.0405(2) 0.5933(2) 0.11235(15) 0.0540(7) Uani 1 1 d . . . . .
S9 S 0.1796(3) 0.9101(2) 0.1837(2) 0.0706(9) Uani 1 1 d . . . . .
S10 S 0.1833(2) 0.7658(2) 0.06101(16) 0.0569(7) Uani 1 1 d . . . . .
S11 S 0.4258(3) 0.9859(2) 0.21162(18) 0.0641(8) Uani 1 1 d . . . . .
S12 S 0.4232(2) 0.8571(2) 0.08056(16) 0.0546(7) Uani 1 1 d . . . . .
S13 S 0.6387(3) 0.9500(2) 0.27587(18) 0.0690(9) Uani 1 1 d . . . . .
S14 S 0.6178(2) 0.7940(2) 0.15312(16) 0.0559(7) Uani 1 1 d . . . . .
S15 S 0.6686(3) 0.7956(3) 0.37209(17) 0.0727(10) Uani 1 1 d . . . . .
S16 S 0.6951(2) 0.6594(2) 0.25282(15) 0.0573(7) Uani 1 1 d . . . . .
C1 C 0.5069(11) 0.7092(12) 0.4557(7) 0.083(4) Uani 1 1 d D . . . .
H1 H 0.5615 0.7603 0.4763 0.099 Uiso 1 1 calc R U . . .
H2 H 0.4720 0.7262 0.4205 0.099 Uiso 1 1 calc R U . . .
C2 C 0.4471(10) 0.6953(10) 0.5062(6) 0.083(5) Uani 1 1 d D . . . .
C3 C 0.3262(12) 0.7406(15) 0.5575(8) 0.112(7) Uani 1 1 d D . . . .
H23 H 0.2877 0.7833 0.5575 0.168 Uiso 1 1 calc R U . . .
H24 H 0.3624 0.7529 0.6009 0.168 Uiso 1 1 calc R U . . .
H25 H 0.2875 0.6781 0.5445 0.168 Uiso 1 1 calc R U . . .
C4 C 0.6030(9) 0.4105(11) 0.3260(7) 0.069(4) Uani 1 1 d D . . . .
H111 H 0.6158 0.4336 0.3736 0.083 Uiso 0.5 1 calc R U P A 1
H112 H 0.5681 0.3458 0.3138 0.083 Uiso 0.5 1 calc R U P A 1
H113 H 0.6002 0.4240 0.3724 0.083 Uiso 0.5 1 calc R U P B 2
H114 H 0.5721 0.3452 0.3064 0.083 Uiso 0.5 1 calc R U P B 2
C5 C 0.6923(12) 0.421(3) 0.3002(12) 0.076(10) Uiso 0.5 1 d D . P C 1
C6 C 0.850(4) 0.441(6) 0.331(4) 0.22(3) Uiso 0.5 1 d D . P C 1
H81 H 0.9026 0.4700 0.3666 0.331 Uiso 0.5 1 calc R U P C 1
H82 H 0.8600 0.4649 0.2938 0.331 Uiso 0.5 1 calc R U P C 1
H83 H 0.8437 0.3747 0.3186 0.331 Uiso 0.5 1 calc R U P C 1
C7 C 0.7039(13) 0.426(4) 0.3199(19) 0.109(15) Uiso 0.5 1 d D . P C 2
C8 C 0.8262(15) 0.482(2) 0.2730(19) 0.091(10) Uiso 0.5 1 d D . P C 2
H84 H 0.8410 0.4940 0.2327 0.136 Uiso 0.5 1 calc R U P C 2
H85 H 0.8525 0.4332 0.2821 0.136 Uiso 0.5 1 calc R U P C 2
H86 H 0.8514 0.5373 0.3084 0.136 Uiso 0.5 1 calc R U P C 2
C9 C 0.2920(18) 0.470(3) 0.4555(19) 0.089(11) Uiso 0.5 1 d D . P D 1
H103 H 0.3102 0.4135 0.4394 0.107 Uiso 0.5 1 calc R U P D 1
H104 H 0.3388 0.5069 0.4941 0.107 Uiso 0.5 1 calc R U P D 1
C10 C 0.2024(17) 0.4429(17) 0.4790(14) 0.160(11) Uiso 1 1 d D . . . .
C11 C 0.058(7) 0.422(7) 0.501(6) 0.33(6) Uiso 0.5 1 d D . P D 1
H60 H 0.0030 0.3771 0.5017 0.494 Uiso 0.5 1 calc R U P D 1
H61 H 0.0437 0.4580 0.4715 0.494 Uiso 0.5 1 calc R U P D 1
H62 H 0.0823 0.4631 0.5449 0.494 Uiso 0.5 1 calc R U P D 1
C12 C 0.2784(18) 0.427(2) 0.4414(15) 0.066(7) Uiso 0.5 1 d D . P D 2
H105 H 0.2583 0.3673 0.4088 0.079 Uiso 0.5 1 calc R U P D 2
H106 H 0.3343 0.4286 0.4711 0.079 Uiso 0.5 1 calc R U P D 2
C13 C 0.132(4) 0.388(5) 0.554(3) 0.20(3) Uiso 0.5 1 d D . P D 2
H63 H 0.1278 0.3429 0.5786 0.293 Uiso 0.5 1 calc R U P D 2
H64 H 0.0727 0.3802 0.5269 0.293 Uiso 0.5 1 calc R U P D 2
H65 H 0.1521 0.4495 0.5831 0.293 Uiso 0.5 1 calc R U P D 2
C14 C 0.3071(10) 0.3656(11) 0.1905(7) 0.078(4) Uani 1 1 d D . . . .
H3 H 0.2501 0.3242 0.1624 0.094 Uiso 1 1 calc R U . . .
H4 H 0.3156 0.4254 0.1805 0.094 Uiso 1 1 calc R U . . .
C15 C 0.3887(10) 0.3258(10) 0.1774(7) 0.077(4) Uani 1 1 d D . . . .
C16 C 0.5038(9) 0.3228(11) 0.1122(8) 0.082(4) Uani 1 1 d D . . . .
H26 H 0.5273 0.3499 0.0793 0.123 Uiso 1 1 calc R U . . .
H27 H 0.4831 0.2565 0.0950 0.123 Uiso 1 1 calc R U . . .
H28 H 0.5523 0.3382 0.1504 0.123 Uiso 1 1 calc R U . . .
C17 C 0.1485(9) 0.6632(11) 0.3836(7) 0.077(4) Uani 1 1 d D . . . .
H5 H 0.1734 0.6500 0.4240 0.093 Uiso 1 1 calc R U . . .
H6 H 0.2005 0.6941 0.3673 0.093 Uiso 1 1 calc R U . . .
C18 C 0.0863(8) 0.7278(9) 0.3985(9) 0.098(6) Uani 1 1 d D . . . .
C19 C 0.098(3) 0.898(2) 0.438(2) 0.107(13) Uiso 0.5 1 d D . P E 2
H66 H 0.1474 0.9546 0.4534 0.161 Uiso 0.5 1 calc R U P E 2
H67 H 0.0632 0.8924 0.4725 0.161 Uiso 0.5 1 calc R U P E 2
H68 H 0.0575 0.9005 0.4000 0.161 Uiso 0.5 1 calc R U P E 2
C20 C 0.074(3) 0.868(3) 0.461(2) 0.115(14) Uiso 0.5 1 d D . P F 1
H69 H 0.1075 0.9221 0.4949 0.172 Uiso 0.5 1 calc R U P F 1
H70 H 0.0206 0.8361 0.4748 0.172 Uiso 0.5 1 calc R U P F 1
H71 H 0.0531 0.8855 0.4218 0.172 Uiso 0.5 1 calc R U P F 1
C21 C 0.0003(10) 0.3473(9) 0.1855(7) 0.072(4) Uani 1 1 d D . . . .
H58 H -0.0225 0.3583 0.2263 0.087 Uiso 1 1 calc R U . . .
H59 H -0.0467 0.3513 0.1508 0.087 Uiso 1 1 calc R U . . .
C22 C 0.0168(10) 0.2512(9) 0.1694(10) 0.098(6) Uani 1 1 d D . . . .
C23 C -0.060(2) 0.0889(13) 0.1495(17) 0.178(13) Uani 1 1 d D . . . .
H29 H -0.1212 0.0502 0.1472 0.267 Uiso 1 1 calc R U . . .
H30 H -0.0166 0.0798 0.1832 0.267 Uiso 1 1 calc R U . . .
H31 H -0.0419 0.0725 0.1079 0.267 Uiso 1 1 calc R U . . .
C24 C -0.0619(10) 0.7262(10) 0.2319(8) 0.079(4) Uani 1 1 d D . . . .
H7 H -0.0932 0.6847 0.1891 0.095 Uiso 1 1 calc R U . . .
H8 H -0.0893 0.7022 0.2653 0.095 Uiso 1 1 calc R U . . .
C25 C -0.0741(15) 0.8226(11) 0.2357(8) 0.112(7) Uani 1 1 d D . . . .
C26 C -0.086(2) 0.9630(13) 0.312(2) 0.211(19) Uani 1 1 d D . . . .
H32 H -0.0798 0.9880 0.3582 0.316 Uiso 1 1 calc R U . . .
H33 H -0.1477 0.9583 0.2897 0.316 Uiso 1 1 calc R U . . .
H34 H -0.0415 1.0033 0.2956 0.316 Uiso 1 1 calc R U . . .
C27 C 0.1200(8) 0.5424(6) 0.0672(6) 0.056(3) Uani 1 1 d D . . . .
H9 H 0.1271 0.5681 0.0299 0.067 Uiso 1 1 calc R U . . .
H10 H 0.1806 0.5579 0.0957 0.067 Uiso 1 1 calc R U . . .
C28 C 0.0829(6) 0.4377(6) 0.0431(5) 0.056(3) Uani 1 1 d D . . . .
C29 C 0.1231(10) 0.2972(7) -0.0044(8) 0.074(4) Uani 1 1 d D . . . .
H78 H 0.1756 0.2766 -0.0172 0.111 Uiso 1 1 calc R U . . .
H79 H 0.0736 0.2804 -0.0421 0.111 Uiso 1 1 calc R U . . .
H80 H 0.1024 0.2683 0.0285 0.111 Uiso 1 1 calc R U . . .
C30 C 0.2182(12) 0.9438(10) 0.2728(8) 0.093(5) Uani 1 1 d D . . . .
H131 H 0.1664 0.9381 0.2956 0.112 Uiso 0.6 1 calc R U P G 1
H132 H 0.2601 0.9089 0.2871 0.112 Uiso 0.6 1 calc R U P G 1
H133 H 0.1778 0.9027 0.2918 0.112 Uiso 0.4 1 calc R U P H 2
H134 H 0.2809 0.9372 0.2836 0.112 Uiso 0.4 1 calc R U P H 2
C32 C 0.366(3) 1.194(3) 0.347(2) 0.091(13) Uiso 0.4 1 d D . P I 2
H125 H 0.4236 1.1997 0.3310 0.136 Uiso 0.4 1 calc R U P I 2
H126 H 0.3783 1.1977 0.3929 0.136 Uiso 0.4 1 calc R U P I 2
H127 H 0.3392 1.2432 0.3398 0.136 Uiso 0.4 1 calc R U P I 2
C34 C 0.217(3) 1.0433(15) 0.302(3) 0.13(2) Uiso 0.4 1 d D . P I 2
C35 C 0.390(4) 1.161(3) 0.356(4) 0.22(3) Uiso 0.6 1 d D . P I 1
H128 H 0.4304 1.1733 0.3982 0.323 Uiso 0.6 1 calc R U P I 1
H129 H 0.3545 1.2065 0.3583 0.323 Uiso 0.6 1 calc R U P I 1
H130 H 0.4274 1.1656 0.3232 0.323 Uiso 0.6 1 calc R U P I 1
C36 C 0.1278(10) 0.8179(9) 0.0045(8) 0.074(4) Uani 1 1 d D . . . .
H11 H 0.1688 0.8301 -0.0258 0.089 Uiso 1 1 calc R U . . .
H12 H 0.0716 0.7723 -0.0213 0.089 Uiso 1 1 calc R U . . .
C37 C 0.1018(7) 0.9066(7) 0.0324(8) 0.080(5) Uani 1 1 d D . . . .
C38 C 0.1668(13) 1.0728(9) 0.0725(9) 0.105(6) Uani 1 1 d D . . . .
H35 H 0.2231 1.1186 0.0747 0.158 Uiso 1 1 calc R U . . .
H36 H 0.1569 1.0736 0.1162 0.158 Uiso 1 1 calc R U . . .
H37 H 0.1152 1.0866 0.0482 0.158 Uiso 1 1 calc R U . . .
C39 C 0.4610(9) 1.0859(9) 0.1780(7) 0.073(4) Uani 1 1 d D . . . .
H13 H 0.4587 1.0648 0.1311 0.087 Uiso 1 1 calc R U . . .
H14 H 0.4192 1.1260 0.1849 0.087 Uiso 1 1 calc R U . . .
C40 C 0.5591(9) 1.1383(9) 0.2134(5) 0.082(5) Uani 1 1 d D . . . .
C41 C 0.7085(10) 1.1837(16) 0.1900(11) 0.127(8) Uani 1 1 d D . . . .
H38 H 0.7397 1.1842 0.1536 0.191 Uiso 1 1 calc R U . . .
H39 H 0.7332 1.1481 0.2166 0.191 Uiso 1 1 calc R U . . .
H40 H 0.7180 1.2463 0.2161 0.191 Uiso 1 1 calc R U . . .
C42 C 0.4024(8) 0.7323(8) 0.0438(5) 0.053(3) Uani 1 1 d D . . . .
H15 H 0.4598 0.7183 0.0339 0.064 Uiso 1 1 calc R U . . .
H16 H 0.3816 0.6982 0.0747 0.064 Uiso 1 1 calc R U . . .
C43 C 0.3293(8) 0.7028(6) -0.0185(5) 0.061(3) Uani 1 1 d D . . . .
C44 C 0.2121(9) 0.5748(11) -0.0906(6) 0.080(4) Uani 1 1 d D . . . .
H41 H 0.1866 0.5094 -0.0969 0.120 Uiso 1 1 calc R U . . .
H42 H 0.2363 0.5849 -0.1285 0.120 Uiso 1 1 calc R U . . .
H43 H 0.1641 0.6066 -0.0846 0.120 Uiso 1 1 calc R U . . .
C45 C 0.5803(12) 0.9765(14) 0.3425(6) 0.093(5) Uani 1 1 d D . . . .
H123 H 0.5532 1.0275 0.3381 0.112 Uiso 1 1 calc R U . . .
H124 H 0.5297 0.9229 0.3390 0.112 Uiso 1 1 calc R U . . .
C46 C 0.6415(8) 1.0026(12) 0.4100(6) 0.085(5) Uani 1 1 d D . . . .
C47 C 0.640(2) 1.044(3) 0.5207(12) 0.079(9) Uiso 0.5 1 d D . P J 1
H72 H 0.6008 1.0572 0.5517 0.119 Uiso 0.5 1 calc R U P J 1
H73 H 0.6917 1.0977 0.5281 0.119 Uiso 0.5 1 calc R U P J 1
H74 H 0.6630 0.9920 0.5262 0.119 Uiso 0.5 1 calc R U P J 1
C48 C 0.628(3) 0.999(4) 0.5261(12) 0.124(16) Uiso 0.5 1 d D . P K 2
H75 H 0.5786 0.9785 0.5477 0.185 Uiso 0.5 1 calc R U P K 2
H76 H 0.6566 1.0642 0.5459 0.185 Uiso 0.5 1 calc R U P K 2
H77 H 0.6737 0.9645 0.5306 0.185 Uiso 0.5 1 calc R U P K 2
C49 C 0.7143(9) 0.8627(9) 0.1287(5) 0.061(3) Uani 1 1 d D . . . .
H19 H 0.7429 0.9200 0.1629 0.073 Uiso 1 1 calc R U . . .
H20 H 0.7610 0.8284 0.1216 0.073 Uiso 1 1 calc R U . . .
C50 C 0.6770(9) 0.8841(6) 0.0656(5) 0.066(3) Uani 1 1 d D . . . .
C51 C 0.6347(11) 1.0032(10) 0.0227(6) 0.079(4) Uani 1 1 d D . . . .
H44 H 0.6419 1.0692 0.0347 0.119 Uiso 1 1 calc R U . . .
H45 H 0.5697 0.9716 0.0126 0.119 Uiso 1 1 calc R U . . .
H46 H 0.6616 0.9865 -0.0153 0.119 Uiso 1 1 calc R U . . .
C52 C 0.794(4) 0.847(4) 0.4084(16) 0.088(14) Uiso 0.4 1 d D . P L 1
H121 H 0.8308 0.8076 0.3889 0.106 Uiso 0.4 1 calc R U P L 1
H122 H 0.8142 0.9079 0.4005 0.106 Uiso 0.4 1 calc R U P L 1
C53 C 0.806(2) 0.856(3) 0.4815(16) 0.079(11) Uiso 0.4 1 d D . P L 1
C55 C 0.792(2) 0.812(2) 0.4127(12) 0.087(9) Uiso 0.6 1 d D . P L 2
H89 H 0.8182 0.7662 0.3878 0.105 Uiso 0.6 1 calc R U P L 2
H90 H 0.8285 0.8735 0.4135 0.105 Uiso 0.6 1 calc R U P L 2
C56 C 0.7957(14) 0.803(2) 0.4820(11) 0.096(9) Uiso 0.6 1 d D . P L 2
C57 C 0.881(4) 0.856(3) 0.5860(13) 0.158(17) Uiso 0.6 1 d D . P L 2
H115 H 0.9420 0.8886 0.6119 0.236 Uiso 0.6 1 calc R U P L 2
H116 H 0.8641 0.7949 0.5921 0.236 Uiso 0.6 1 calc R U P L 2
H117 H 0.8369 0.8897 0.5996 0.236 Uiso 0.6 1 calc R U P L 2
C58 C 0.6300(10) 0.5780(9) 0.1769(5) 0.060(3) Uani 1 1 d D . . . .
H21 H 0.6333 0.5158 0.1785 0.072 Uiso 1 1 calc R U . . .
H22 H 0.5651 0.5793 0.1725 0.072 Uiso 1 1 calc R U . . .
C59 C 0.6655(6) 0.5987(7) 0.1175(4) 0.049(2) Uani 1 1 d D . . . .
C60 C 0.6271(9) 0.5733(10) 0.0021(5) 0.063(3) Uani 1 1 d D . . . .
H47 H 0.5771 0.5404 -0.0346 0.094 Uiso 1 1 calc R U . . .
H48 H 0.6818 0.5524 -0.0044 0.094 Uiso 1 1 calc R U . . .
H49 H 0.6397 0.6388 0.0057 0.094 Uiso 1 1 calc R U . . .
O1 O 0.3890(8) 0.7522(8) 0.5108(5) 0.091(3) Uani 1 1 d D . . . .
O2 O 0.4565(9) 0.6427(9) 0.5390(5) 0.101(4) Uani 1 1 d D . . . .
O3 O 0.765(2) 0.459(2) 0.3518(14) 0.132(11) Uiso 0.5 1 d D . P C 1
O4 O 0.6962(19) 0.4102(19) 0.2435(11) 0.092(7) Uiso 0.5 1 d D . P C 1
O5 O 0.7241(15) 0.4532(16) 0.2662(11) 0.077(6) Uiso 0.5 1 d D . P C 2
O6 O 0.7591(15) 0.4085(17) 0.3578(10) 0.081(6) Uiso 0.5 1 d D . P C 2
O7 O 0.129(3) 0.375(3) 0.480(3) 0.21(2) Uiso 0.5 1 d D . P D 1
O8 O 0.173(2) 0.5109(17) 0.4854(16) 0.094(9) Uiso 0.5 1 d D . P D 1
O9 O 0.2008(19) 0.3757(15) 0.5110(12) 0.096(7) Uiso 0.5 1 d D . P D 2
O10 O 0.143(2) 0.482(3) 0.470(2) 0.127(14) Uiso 0.5 1 d D . P D 2
O11 O 0.4254(6) 0.3594(7) 0.1302(4) 0.071(3) Uani 1 1 d D . . . .
O12 O 0.4161(9) 0.2731(8) 0.2042(6) 0.099(4) Uani 1 1 d D . . . .
O13 O 0.1379(14) 0.8178(10) 0.4220(12) 0.074(6) Uiso 0.5 1 d D . P E 2
O14 O 0.135(2) 0.8049(16) 0.4460(14) 0.125(13) Uiso 0.5 1 d D . P F 1
O15 O 0.0026(7) 0.7050(11) 0.3853(6) 0.105(4) Uani 1 1 d D . . . .
O16 O -0.0632(10) 0.1871(11) 0.1651(10) 0.141(6) Uani 1 1 d D . . . .
O17 O 0.0840(9) 0.2317(9) 0.1514(8) 0.115(4) Uani 1 1 d D . . . .
O18 O -0.0682(12) 0.8696(10) 0.2990(8) 0.132(5) Uani 1 1 d D . . . .
O19 O -0.0818(10) 0.8556(12) 0.1902(8) 0.113(5) Uani 1 1 d D . . . .
O20 O 0.1505(6) 0.3988(5) 0.0227(4) 0.063(2) Uani 1 1 d D . . . .
O21 O 0.0071(5) 0.3913(6) 0.0429(4) 0.058(2) Uani 1 1 d D . . . .
O22 O 0.301(3) 1.103(3) 0.311(2) 0.147(15) Uiso 0.4 1 d D . P I 2
O24 O 0.3270(17) 1.0672(17) 0.3395(11) 0.111(7) Uiso 0.6 1 d D . P I 1
O25 O 0.2664(17) 1.1052(15) 0.2541(12) 0.112(7) Uiso 0.6 1 d D . P I 1
O26 O 0.1750(7) 0.9799(6) 0.0391(6) 0.088(3) Uani 1 1 d D . . . .
O27 O 0.0293(7) 0.9144(8) 0.0473(7) 0.100(4) Uani 1 1 d D . . . .
O28 O 0.6082(8) 1.1416(8) 0.1651(5) 0.093(3) Uani 1 1 d D . . . .
O29 O 0.5845(9) 1.1687(9) 0.2716(5) 0.100(4) Uani 1 1 d D . . . .
O30 O 0.2875(6) 0.6108(5) -0.0319(4) 0.067(2) Uani 1 1 d D . . . .
O31 O 0.3109(8) 0.7498(7) -0.0537(4) 0.073(3) Uani 1 1 d D . . . .
O32 O 0.5861(14) 1.0230(19) 0.4531(9) 0.086(7) Uiso 0.5 1 d D . P J 1
O33 O 0.5902(14) 0.9847(16) 0.4558(9) 0.072(6) Uiso 0.5 1 d D . P K 2
O34 O 0.7246(8) 1.0220(9) 0.4209(5) 0.100(4) Uani 1 1 d D . . . .
O35 O 0.6821(6) 0.9761(6) 0.0778(4) 0.068(2) Uani 1 1 d D . . . .
O36 O 0.6426(9) 0.8261(7) 0.0148(5) 0.090(3) Uani 1 1 d D . . . .
O38 O 0.885(2) 0.901(3) 0.495(2) 0.127(12) Uiso 0.4 1 d D . P L 1
O39 O 0.8824(14) 0.8497(16) 0.5159(11) 0.103(6) Uiso 0.6 1 d D . P L 2
O40 O 0.7337(14) 0.8199(17) 0.5080(8) 0.184(9) Uani 1 1 d D . . . .
O41 O 0.6004(5) 0.5555(6) 0.0627(3) 0.058(2) Uani 1 1 d D . . . .
O42 O 0.7418(5) 0.6434(6) 0.1184(4) 0.056(2) Uani 1 1 d D . . . .
C61 C 0.3264(19) 0.6952(18) 0.2283(9) 0.120(10) Uiso 0.7 1 d D . P M 1
H50 H 0.3180 0.7360 0.2002 0.145 Uiso 0.7 1 calc R U P M 1
H51 H 0.2646 0.6571 0.2258 0.145 Uiso 0.7 1 calc R U P M 1
C62 C 0.418(2) 0.701(5) 0.263(2) 0.14(3) Uiso 0.3 1 d D . P M 2
H52 H 0.4718 0.7453 0.2578 0.162 Uiso 0.3 1 calc R U P M 2
H53 H 0.4422 0.6680 0.2923 0.162 Uiso 0.3 1 calc R U P M 2
Br1 Br 0.3572(2) 0.7701(2) 0.30953(15) 0.1481(10) Uani 1 1 d D . . . .
Br2 Br 0.3833(2) 0.61702(19) 0.18506(13) 0.1220(8) Uani 1 1 d D . . . .
C63 C 0.8858(13) 0.2915(12) 0.3600(16) 0.074(8) Uiso 0.5 1 d D . P N 2
H54 H 0.8684 0.3312 0.3962 0.088 Uiso 0.5 1 calc R U P N 2
H55 H 0.8476 0.2917 0.3194 0.088 Uiso 0.5 1 calc R U P N 2
C64 C 0.9348(12) 0.208(3) 0.3123(13) 0.113(13) Uiso 0.5 1 d D . P N 1
H56 H 0.9078 0.2515 0.2942 0.135 Uiso 0.5 1 calc R U P N 1
H57 H 0.9218 0.1521 0.2766 0.135 Uiso 0.5 1 calc R U P N 1
Br3 Br 0.8650(6) 0.1776(6) 0.3688(6) 0.380(5) Uani 1 1 d D . . . .
Br4 Br 1.0047(9) 0.3362(9) 0.3590(6) 0.258(5) Uiso 0.5 1 d D . P N 2
Br5 Br 1.0576(8) 0.2556(8) 0.3267(6) 0.234(4) Uiso 0.5 1 d D . P N 1
O43 O 0.162(4) 1.087(4) 0.292(3) 0.22(3) Uiso 0.4 1 d D . P I 2
C67 C 0.268(2) 1.0444(14) 0.2808(14) 0.123(12) Uiso 0.6 1 d D . P I 1
C68 C 0.735(16) 0.833(14) 0.579(2) 0.47(13) Uiso 0.4 1 d D . P L 1
H118 H 0.6758 0.8013 0.5853 0.707 Uiso 0.4 1 calc R U P L 1
H119 H 0.7488 0.8977 0.6006 0.707 Uiso 0.4 1 calc R U P L 1
H120 H 0.7826 0.8069 0.5974 0.707 Uiso 0.4 1 calc R U P L 1

loop_
_atom_site_aniso_label
_atom_site_aniso_U_11
_atom_site_aniso_U_22
_atom_site_aniso_U_33
_atom_site_aniso_U_23
_atom_site_aniso_U_13
_atom_site_aniso_U_12
Pt1 0.0570(3) 0.0832(4) 0.0418(3) 0.0176(2) 0.0116(2) 0.0249(3)
Pt2 0.0599(3) 0.0917(4) 0.0512(3) 0.0273(3) 0.0131(2) 0.0271(3)
Pt3 0.0553(3) 0.0895(4) 0.0503(3) 0.0226(3) 0.0124(2) 0.0164(3)
Pt4 0.0451(3) 0.0732(3) 0.0465(3) 0.0056(2) 0.0075(2) 0.0136(2)
Pt5 0.0466(3) 0.0587(3) 0.0556(3) 0.0004(2) 0.0075(2) 0.0155(2)
Pt6 0.0550(3) 0.0495(3) 0.0634(3) 0.0044(2) 0.0096(2) 0.0165(2)
Pt7 0.0534(3) 0.0504(3) 0.0560(3) 0.0047(2) 0.0053(2) 0.0120(2)
Pt8 0.0481(3) 0.0653(3) 0.0480(3) 0.0056(2) 0.0069(2) 0.0118(2)
S1 0.067(2) 0.101(3) 0.0421(16) 0.0244(17) 0.0134(15) 0.0308(19)
S2 0.068(2) 0.079(2) 0.0525(17) 0.0261(16) 0.0164(15) 0.0234(17)
S3 0.064(2) 0.122(3) 0.0490(18) 0.025(2) 0.0143(16) 0.027(2)
S4 0.065(2) 0.089(2) 0.068(2) 0.0315(19) 0.0162(17) 0.0243(19)
S5 0.058(2) 0.114(3) 0.0467(17) 0.0144(18) 0.0135(15) 0.022(2)
S6 0.0591(19) 0.0707(19) 0.0521(17) 0.0097(15) 0.0052(14) 0.0156(16)
S7 0.0500(18) 0.075(2) 0.0555(18) -0.0053(15) 0.0083(14) 0.0202(15)
S8 0.0422(15) 0.0610(16) 0.0498(15) 0.0014(13) 0.0031(12) 0.0125(13)
S9 0.065(2) 0.0595(18) 0.083(2) -0.0017(17) 0.0228(18) 0.0238(16)
S10 0.0546(18) 0.0533(16) 0.0580(18) 0.0058(13) 0.0089(14) 0.0147(14)
S11 0.065(2) 0.0544(17) 0.066(2) 0.0017(14) 0.0047(16) 0.0196(15)
S12 0.0524(17) 0.0524(15) 0.0569(17) 0.0115(13) 0.0084(14) 0.0135(13)
S13 0.064(2) 0.0614(18) 0.064(2) -0.0062(15) -0.0010(16) 0.0112(16)
S14 0.0553(18) 0.0586(16) 0.0503(16) 0.0080(13) 0.0070(13) 0.0161(14)
S15 0.067(2) 0.091(3) 0.0472(17) 0.0006(16) 0.0076(15) 0.0154(19)
S16 0.0574(18) 0.0727(19) 0.0467(15) 0.0150(14) 0.0146(13) 0.0252(15)
C1 0.099(12) 0.106(12) 0.051(8) 0.012(8) 0.032(8) 0.040(10)
C2 0.096(12) 0.121(13) 0.039(7) 0.025(8) 0.017(7) 0.035(11)
C3 0.099(14) 0.161(19) 0.079(11) 0.000(12) 0.036(10) 0.059(13)
C4 0.069(9) 0.093(10) 0.056(8) 0.023(7) 0.015(7) 0.038(8)
C14 0.080(10) 0.088(10) 0.059(8) 0.013(7) 0.020(7) 0.011(8)
C15 0.078(10) 0.069(9) 0.098(12) 0.036(8) 0.022(9) 0.029(8)
C16 0.080(11) 0.087(10) 0.077(10) 0.008(8) 0.024(8) 0.030(9)
C17 0.052(8) 0.117(12) 0.053(7) -0.003(8) 0.014(6) 0.025(8)
C18 0.061(10) 0.118(14) 0.081(11) -0.018(10) 0.001(8) 0.007(10)
C21 0.073(9) 0.082(9) 0.061(8) 0.024(7) 0.018(7) 0.010(8)
C22 0.067(11) 0.113(15) 0.117(15) 0.041(12) 0.025(10) 0.010(10)
C23 0.14(2) 0.16(3) 0.25(4) 0.10(3) 0.06(2) 0.01(2)
C24 0.062(9) 0.099(11) 0.066(9) 0.001(8) 0.015(7) 0.019(8)
C25 0.091(14) 0.105(15) 0.14(2) 0.004(14) 0.039(14) 0.041(12)
C26 0.16(3) 0.11(2) 0.31(5) 0.05(3) -0.07(3) 0.015(19)
C27 0.048(7) 0.054(6) 0.051(6) 0.001(5) 0.010(5) 0.000(5)
C28 0.050(7) 0.076(8) 0.038(6) 0.006(5) 0.007(5) 0.018(6)
C29 0.066(9) 0.066(8) 0.087(10) 0.010(7) 0.022(8) 0.020(7)
C30 0.079(11) 0.081(10) 0.086(11) -0.027(9) 0.010(9) 0.006(8)
C36 0.048(7) 0.078(9) 0.083(10) 0.005(8) 0.004(7) 0.011(7)
C37 0.056(9) 0.058(8) 0.109(12) 0.007(8) -0.019(8) 0.015(7)
C38 0.092(13) 0.087(11) 0.136(17) 0.031(11) -0.011(12) 0.044(10)
C39 0.084(10) 0.059(7) 0.065(8) 0.017(6) 0.003(7) 0.003(7)
C40 0.100(12) 0.045(7) 0.083(11) 0.006(7) -0.003(10) 0.006(7)
C41 0.110(17) 0.132(18) 0.119(17) 0.054(15) -0.011(13) -0.013(14)
C42 0.057(7) 0.050(6) 0.046(6) 0.002(5) 0.001(5) 0.017(5)
C43 0.078(9) 0.065(8) 0.046(6) 0.011(6) 0.018(6) 0.030(7)
C44 0.064(9) 0.075(9) 0.078(10) -0.021(7) 0.004(7) 0.018(7)
C45 0.084(11) 0.109(13) 0.065(9) -0.023(9) -0.002(8) 0.037(10)
C46 0.094(13) 0.081(10) 0.070(10) 0.002(8) 0.014(9) 0.022(9)
C49 0.054(7) 0.067(7) 0.055(7) 0.012(6) 0.000(6) 0.011(6)
C50 0.048(7) 0.068(8) 0.073(9) 0.019(7) 0.001(6) 0.004(6)
C51 0.090(11) 0.062(8) 0.077(10) 0.016(7) 0.013(9) 0.007(8)
C58 0.067(8) 0.064(7) 0.046(6) 0.010(5) 0.018(6) 0.012(6)
C59 0.046(6) 0.059(6) 0.040(6) 0.011(5) 0.008(5) 0.015(5)
C60 0.055(7) 0.081(9) 0.044(6) 0.007(6) 0.009(5) 0.012(6)
O1 0.101(9) 0.107(8) 0.074(7) 0.020(6) 0.030(6) 0.044(7)
O2 0.107(10) 0.158(12) 0.052(6) 0.036(7) 0.025(6) 0.051(9)
O11 0.071(6) 0.092(7) 0.056(5) 0.010(5) 0.012(5) 0.043(5)
O12 0.116(10) 0.086(7) 0.121(10) 0.043(7) 0.055(8) 0.044(7)
O15 0.072(8) 0.165(12) 0.066(7) 0.000(7) 0.020(6) 0.033(8)
O16 0.108(11) 0.116(11) 0.186(17) 0.039(11) 0.037(11) -0.005(9)
O17 0.105(10) 0.086(8) 0.154(13) 0.032(8) 0.035(9) 0.022(7)
O18 0.153(14) 0.092(9) 0.146(14) 0.008(9) 0.040(11) 0.038(9)
O19 0.082(9) 0.149(13) 0.132(13) 0.058(10) 0.030(8) 0.051(9)
O20 0.056(5) 0.064(5) 0.062(5) 0.004(4) 0.016(4) 0.013(4)
O21 0.046(5) 0.062(5) 0.061(5) 0.008(4) 0.010(4) 0.012(4)
O26 0.069(7) 0.060(5) 0.121(9) 0.011(6) -0.008(6) 0.016(5)
O27 0.058(7) 0.097(8) 0.149(12) 0.027(8) 0.022(7) 0.030(6)
O28 0.092(8) 0.088(7) 0.078(7) 0.015(6) 0.001(6) -0.004(6)
O29 0.108(9) 0.092(8) 0.073(7) 0.006(6) -0.008(7) 0.002(7)
O30 0.062(6) 0.060(5) 0.076(6) 0.009(4) 0.017(5) 0.019(4)
O31 0.089(7) 0.072(6) 0.057(5) 0.015(5) 0.013(5) 0.022(5)
O34 0.076(8) 0.121(10) 0.065(7) -0.018(6) -0.010(6) 0.006(7)
O35 0.068(6) 0.071(6) 0.065(6) 0.020(5) 0.004(5) 0.022(5)
O36 0.124(10) 0.072(6) 0.059(6) 0.010(5) -0.009(6) 0.018(6)
O40 0.21(2) 0.25(2) 0.077(10) 0.012(13) -0.019(12) 0.104(19)
O41 0.049(5) 0.069(5) 0.051(5) 0.013(4) 0.009(4) 0.006(4)
O42 0.052(5) 0.070(5) 0.047(4) 0.013(4) 0.012(4) 0.018(4)
Br1 0.163(3) 0.155(2) 0.120(2) 0.0087(18) 0.0486(19) 0.044(2)
Br2 0.146(2) 0.1335(18) 0.1092(16) 0.0415(14) 0.0471(15) 0.0584(16)
Br3 0.315(9) 0.367(10) 0.542(15) 0.165(10) 0.200(10) 0.144(8)

loop_
_atom_type_symbol
_atom_type_description
_atom_type_scat_dispersion_real
_atom_type_scat_dispersion_imag
_atom_type_scat_source
C C 0.0033 0.0016 'International Tables Vol C Tables 4.2.6.8 and 6.1.1.4'
H H 0.0000 0.0000 'International Tables Vol C Tables 4.2.6.8 and 6.1.1.4'
O O 0.0106 0.0060 'International Tables Vol C Tables 4.2.6.8 and 6.1.1.4'
S S 0.1246 0.1234 'International Tables Vol C Tables 4.2.6.8 and 6.1.1.4'
Br Br -0.2901 2.4595 'International Tables Vol C Tables 4.2.6.8 and 6.1.1.4'
Pt Pt -1.7033 8.3905 'International Tables Vol C Tables 4.2.6.8 and 6.1.1.4'

loop_
_geom_angle_atom_site_label_1
_geom_angle_atom_site_label_2
_geom_angle_atom_site_label_3
_geom_angle
S1 Pt1 S16 177.02(12)
S1 Pt1 S2 81.81(13)
S16 Pt1 S2 98.21(12)
S1 Pt1 S15 99.09(14)
S16 Pt1 S15 81.50(13)
S2 Pt1 S15 168.33(13)
S3 Pt2 S1 98.09(14)
S3 Pt2 S2 172.01(14)
S1 Pt2 S2 81.46(13)
S3 Pt2 S4 81.23(15)
S1 Pt2 S4 176.58(13)
S2 Pt2 S4 99.69(14)
S4 Pt3 S5 176.91(15)
S4 Pt3 S3 81.40(15)
S5 Pt3 S3 99.09(14)
S4 Pt3 S6 98.62(13)
S5 Pt3 S6 81.50(13)
S3 Pt3 S6 168.59(14)
S5 Pt4 S8 175.94(12)
S5 Pt4 S6 81.60(14)
S8 Pt4 S6 97.91(11)
S5 Pt4 S7 99.52(14)
S8 Pt4 S7 81.76(12)
S6 Pt4 S7 168.68(12)
S9 Pt5 S8 178.92(14)
S9 Pt5 S7 98.90(13)
S8 Pt5 S7 81.97(12)
S9 Pt5 S10 81.43(12)
S8 Pt5 S10 97.83(11)
S7 Pt5 S10 169.61(12)
S12 Pt6 S10 98.10(12)
S12 Pt6 S11 81.31(12)
S10 Pt6 S11 173.06(12)
S12 Pt6 S9 178.29(14)
S10 Pt6 S9 81.30(13)
S11 Pt6 S9 99.49(13)
S12 Pt7 S13 173.97(13)
S12 Pt7 S11 81.27(12)
S13 Pt7 S11 98.17(13)
S12 Pt7 S14 99.42(11)
S13 Pt7 S14 81.88(12)
S11 Pt7 S14 173.00(13)
S16 Pt8 S15 81.77(13)
S16 Pt8 S14 98.97(11)
S15 Pt8 S14 166.85(13)
S16 Pt8 S13 175.93(13)
S15 Pt8 S13 98.47(14)
S14 Pt8 S13 81.73(12)
C1 S1 Pt1 108.0(4)
C1 S1 Pt2 110.4(6)
Pt1 S1 Pt2 90.60(12)
C4 S2 Pt1 106.6(5)
C4 S2 Pt2 105.4(4)
Pt1 S2 Pt2 90.42(13)
C9 S3 Pt2 108.6(11)
C12 S3 Pt2 100.8(6)
C9 S3 Pt3 118.3(13)
C12 S3 Pt3 103.3(10)
Pt2 S3 Pt3 90.91(14)
C14 S4 Pt3 108.1(4)
C14 S4 Pt2 111.6(5)
Pt3 S4 Pt2 91.04(15)
C17 S5 Pt4 109.9(6)
C17 S5 Pt3 107.9(4)
Pt4 S5 Pt3 90.94(12)
C21 S6 Pt4 105.7(5)
C21 S6 Pt3 109.5(5)
Pt4 S6 Pt3 90.40(12)
C24 S7 Pt5 106.3(5)
C24 S7 Pt4 105.1(5)
Pt5 S7 Pt4 91.24(11)
C27 S8 Pt5 105.8(3)
C27 S8 Pt4 107.8(4)
Pt5 S8 Pt4 91.33(11)
C30 S9 Pt5 108.9(5)
C30 S9 Pt6 109.7(6)
Pt5 S9 Pt6 88.47(11)
C36 S10 Pt6 107.1(4)
C36 S10 Pt5 114.5(5)
Pt6 S10 Pt5 88.68(12)
C39 S11 Pt6 105.5(4)
C39 S11 Pt7 102.6(5)
Pt6 S11 Pt7 91.40(12)
C42 S12 Pt7 108.3(3)
C42 S12 Pt6 109.0(4)
Pt7 S12 Pt6 91.73(12)
C45 S13 Pt7 107.4(5)
C45 S13 Pt8 109.6(7)
Pt7 S13 Pt8 90.26(12)
C49 S14 Pt7 103.3(5)
C49 S14 Pt8 108.2(4)
Pt7 S14 Pt8 90.10(11)
C52 S15 Pt8 102.4(11)
C55 S15 Pt8 110.0(8)
C52 S15 Pt1 118.1(17)
C55 S15 Pt1 102.0(11)
Pt8 S15 Pt1 89.39(12)
C58 S16 Pt8 111.0(5)
C58 S16 Pt1 108.0(4)
Pt8 S16 Pt1 89.94(11)
C2 C1 S1 113.0(11)
O2 C2 O1 126.8(12)
O2 C2 C1 121.2(12)
O1 C2 C1 111.9(11)
C5 C4 S2 105.2(17)
C7 C4 S2 115.4(15)
O4 C5 O3 126(2)
O4 C5 C4 124(2)
O3 C5 C4 109(2)
O6 C7 O5 123.4(19)
O6 C7 C4 121.0(19)
O5 C7 C4 115.4(16)
C10 C9 S3 123(2)
O8 C10 O7 104(3)
O10 C10 O9 127(3)
O8 C10 C9 104(3)
O7 C10 C9 148(4)
O10 C10 C12 131(3)
O9 C10 C12 99.3(19)
C10 C12 S3 105.6(17)
C15 C14 S4 109.9(10)
O12 C15 O11 125.7(11)
O12 C15 C14 125.4(12)
O11 C15 C14 108.9(9)
C18 C17 S5 112.6(9)
O15 C18 O14 122.5(19)
O15 C18 O13 124.0(16)
O15 C18 C17 125.0(13)
O14 C18 C17 109.4(17)
O13 C18 C17 110.6(14)
C22 C21 S6 110.5(10)
O17 C22 O16 123.2(15)
O17 C22 C21 126.1(13)
O16 C22 C21 109.5(13)
C25 C24 S7 109.1(12)
O19 C25 O18 124.1(16)
O19 C25 C24 125.1(15)
O18 C25 C24 110.7(13)
C28 C27 S8 110.5(7)
O21 C28 O20 121.9(9)
O21 C28 C27 128.1(9)
O20 C28 C27 110.0(8)
C34 C30 S9 111(3)
C67 C30 S9 97.9(15)
O43 C34 O22 105(5)
O43 C34 C30 133(5)
O22 C34 C30 112(3)
C37 C36 S10 118.0(11)
O27 C37 O26 123.4(11)
O27 C37 C36 127.5(11)
O26 C37 C36 109.1(10)
C40 C39 S11 107.7(9)
O29 C40 O28 129.5(13)
O29 C40 C39 125.7(13)
O28 C40 C39 104.8(10)
C43 C42 S12 109.6(7)
O31 C43 O30 122.9(10)
O31 C43 C42 127.2(10)
O30 C43 C42 109.8(8)
C46 C45 S13 114.6(11)
O34 C46 O32 127.2(15)
O34 C46 O33 123.1(15)
O34 C46 C45 125.0(13)
O32 C46 C45 105.7(14)
O33 C46 C45 110.9(15)
C50 C49 S14 107.9(8)
O36 C50 O35 126.7(10)
O36 C50 C49 123.9(10)
O35 C50 C49 109.3(9)
C53 C52 S15 107(3)
O38 C53 O40 143(4)
O38 C53 C52 95(3)
O40 C53 C52 121(3)
C56 C55 S15 110(2)
O40 C56 O39 116(2)
O40 C56 C55 117(3)
O39 C56 C55 106(2)
C59 C58 S16 112.6(8)
O42 C59 O41 124.7(8)
O42 C59 C58 125.2(9)
O41 C59 C58 110.1(8)
C2 O1 C3 115.1(12)
C5 O3 C6 109(4)
C7 O5 C8 109(2)
C10 O7 C11 105(6)
C10 O9 C13 104(3)
C15 O11 C16 113.4(10)
C18 O13 C19 124(2)
C18 O14 C20 109(3)
C22 O16 C23 117.2(17)
C25 O18 C26 118(2)
C28 O20 C29 115.9(9)
C34 O22 C32 148(4)
C67 O24 C35 114(3)
C37 O26 C38 117.3(12)
C40 O28 C41 113.2(13)
C43 O30 C44 114.6(10)
C46 O32 C47 109(2)
C46 O33 C48 125(3)
C50 O35 C51 114.3(9)
C56 O39 C57 107(3)
C53 O40 C68 125(9)
C59 O41 C60 114.5(8)
Br1 C61 Br2 131.4(15)
Br2 C62 Br1 132.2(16)
Br3 C63 Br4 110.9(12)
Br3 C64 Br5 128.7(16)
O25 C67 O24 117(2)
O25 C67 C30 140(2)
O24 C67 C30 103.0(17)

loop_
_geom_bond_atom_site_label_1
_geom_bond_atom_site_label_2
_geom_bond_distance
Pt1 S1 2.310(3)
Pt1 S16 2.312(3)
Pt1 S2 2.316(4)
Pt1 S15 2.328(4)
Pt2 S3 2.315(4)
Pt2 S1 2.320(4)
Pt2 S2 2.322(4)
Pt2 S4 2.324(4)
Pt3 S4 2.308(4)
Pt3 S5 2.316(4)
Pt3 S3 2.323(4)
Pt3 S6 2.327(3)
Pt4 S5 2.314(4)
Pt4 S8 2.323(3)
Pt4 S6 2.324(4)
Pt4 S7 2.325(4)
Pt5 S9 2.318(4)
Pt5 S8 2.318(3)
Pt5 S7 2.320(4)
Pt5 S10 2.322(3)
Pt6 S12 2.313(3)
Pt6 S10 2.317(3)
Pt6 S11 2.317(4)
Pt6 S9 2.329(4)
Pt7 S12 2.311(3)
Pt7 S13 2.315(4)
Pt7 S11 2.320(3)
Pt7 S14 2.321(3)
Pt8 S16 2.310(3)
Pt8 S15 2.317(4)
Pt8 S14 2.321(3)
Pt8 S13 2.321(4)
S1 C1 1.805(16)
S2 C4 1.833(14)
S3 C9 1.66(3)
S3 C12 1.96(3)
S4 C14 1.829(15)
S5 C17 1.820(15)
S6 C21 1.817(15)
S7 C24 1.827(15)
S8 C27 1.826(12)
S9 C30 1.822(18)
S10 C36 1.793(15)
S11 C39 1.836(14)
S12 C42 1.828(11)
S13 C45 1.783(17)
S14 C49 1.808(13)
S15 C52 1.85(5)
S15 C55 1.87(3)
S16 C58 1.798(12)
C1 C2 1.514(9)
C2 O2 1.195(8)
C2 O1 1.357(8)
C3 O1 1.476(9)
C4 C5 1.508(9)
C4 C7 1.509(9)
C5 O4 1.191(9)
C5 O3 1.353(9)
C6 O3 1.477(9)
C7 O6 1.192(9)
C7 O5 1.350(9)
C8 O5 1.476(9)
C9 C10 1.508(9)
C10 O10 1.193(9)
C10 O8 1.198(9)
C10 O7 1.351(9)
C10 O9 1.352(9)
C10 C12 1.511(9)
C11 O7 1.476(9)
C13 O9 1.475(9)
C14 C15 1.514(9)
C15 O12 1.196(8)
C15 O11 1.356(8)
C16 O11 1.470(8)
C17 C18 1.512(9)
C18 O15 1.203(8)
C18 O14 1.349(9)
C18 O13 1.363(9)
C19 O13 1.477(9)
C20 O14 1.477(9)
C21 C22 1.512(9)
C22 O17 1.199(8)
C22 O16 1.353(8)
C23 O16 1.472(9)
C24 C25 1.509(9)
C25 O19 1.191(8)
C25 O18 1.355(9)
C26 O18 1.480(9)
C27 C28 1.515(8)
C28 O21 1.201(8)
C28 O20 1.355(8)
C29 O20 1.471(8)
C30 C34 1.514(9)
C30 C67 1.515(9)
C32 O22 1.477(9)
C34 O43 1.196(9)
C34 O22 1.355(9)
C35 O24 1.478(9)
C36 C37 1.509(9)
C37 O27 1.198(8)
C37 O26 1.354(8)
C38 O26 1.475(9)
C39 C40 1.512(9)
C40 O29 1.195(8)
C40 O28 1.346(8)
C41 O28 1.472(9)
C42 C43 1.508(8)
C43 O31 1.193(8)
C43 O30 1.355(8)
C44 O30 1.473(8)
C45 C46 1.511(9)
C46 O34 1.194(8)
C46 O32 1.349(9)
C46 O33 1.361(9)
C47 O32 1.477(9)
C48 O33 1.474(9)
C49 C50 1.513(8)
C50 O36 1.198(8)
C50 O35 1.353(8)
C51 O35 1.474(8)
C52 C53 1.510(9)
C53 O38 1.202(9)
C53 O40 1.358(9)
C55 C56 1.509(9)
C56 O40 1.192(9)
C56 O39 1.350(9)
C57 O39 1.476(9)
C58 C59 1.509(8)
C59 O42 1.194(7)
C59 O41 1.344(8)
C60 O41 1.466(8)
O24 C67 1.352(9)
O25 C67 1.197(9)
O40 C68 1.476(9)
C61 Br1 1.779(11)
C61 Br2 1.779(11)
C62 Br2 1.773(12)
C62 Br1 1.774(12)
C63 Br3 1.759(12)
C63 Br4 1.772(12)
C64 Br3 1.775(12)
C64 Br5 1.783(12)
